data_4001282
loop_
_publ_author_name
'Ngala, J. Katana'
'Alia, Shaun'
'Dobley, Arthur'
'Crisostomo, Vincent Mark B.'
'Suib, Steven L.'

_publ_section_title
;
 Characterization and Electrocatalytic Behavior of Layered Li2MnO3and Its
 Acid-Treated Form
;
_journal_issue 2
_journal_name_full 'Chemistry of Materials'
_journal_page_first 229
_journal_paper_doi 10.1021/cm0616937
_journal_volume 19
_journal_year 2007
_chemical_formula_sum 'Li0.11 Mn0.34 O'
_chemical_formula_weight 35.29
_chemical_name_systematic ' ?'
_space_group_IT_number 12
_symmetry_cell_setting monoclinic
_symmetry_space_group_name_Hall '-C 2y'
_symmetry_space_group_name_H-M 'C 1 2/m 1'
_audit_creation_date 2006-10-28T18:56
_audit_creation_method 'from EXP file using GSAS2CIF'
_audit_update_record ' 2006-10-28T18:56  Initial CIF as created by GSAS2CIF'
_cell_angle_alpha 90.0
_cell_angle_beta 109.196(16)
_cell_angle_gamma 90.0
_cell_formula_units_Z 12
_cell_length_a 5.0512(12)
_cell_length_b 8.7065(18)
_cell_length_c 4.9045(9)
_cell_volume 203.70(8)
_computing_structure_refinement GSAS
_diffrn_radiation_polarisn_ratio 0.5
_diffrn_radiation_probe x-ray
_exptl_absorpt_correction_T_max 0.88647
_exptl_absorpt_correction_T_min 0.51506
_exptl_absorpt_process_details
;   GSAS Absorption/surface roughness correction: function number 3
 Surface roughness abs. correction (Suortti)
Terms =     0.32975        0.34355    
Correction is not refined.
;
_pd_block_id 2006-10-28T18:56|LI2MN_22M_3|Katana_Ngala|Scintag_XDS2000
_pd_calc_method 'Rietveld Refinement'
_pd_instr_location ' ?'
_pd_meas_2theta_range_inc 0.02
_pd_meas_2theta_range_max 70.0
_pd_meas_2theta_range_min 10.0
_pd_meas_number_of_points 3001
_pd_phase_name 'from C:/Documents and Settings/John Ngala/My Documents/Refinement/'
_pd_proc_2theta_range_inc 0.02
_pd_proc_2theta_range_max 70.0
_pd_proc_2theta_range_min 10.0
_pd_proc_info_datetime 2006-10-28T18:56:41
_pd_proc_info_excluded_regions ' ?'
_pd_proc_ls_background_function
;   GSAS Background function number 1 with  6 terms.
 Shifted Chebyshev function of 1st kind
      1:    127.152     2:   -86.6443     3:    44.2547     4:   -11.3998    
      5:   -9.89408     6:    7.47054    
;
_pd_proc_ls_peak_cutoff 0.00500
_pd_proc_ls_pref_orient_corr
;   March-Dollase
 AXIS  1 Ratio=   0.98572  h= 0.000  k= 0.000  l= 1.000
 Prefered orientation correction range: Min=   0.97865, Max=   1.04410
;
_pd_proc_ls_profile_function
;
 CW Profile function number 2 with  18 terms
 Profile coefficients for Simpson's rule integration of pseudovoigt function
 C.J. Howard (1982). J. Appl. Cryst.,15,615-620.
 P. Thompson, D.E. Cox & J.B. Hastings (1987). J. Appl. Cryst.,20,79-83.
 Peak tails are ignored  where the intensity is below 0.0050 times the peak
   Aniso. broadening axis   0.0   0.0   1.0
;
_pd_proc_ls_prof_R_factor 0.1095
_pd_proc_ls_prof_wR_expected 0.0688
_pd_proc_ls_prof_wR_factor 0.1361
_pd_proc_number_of_points 3001
_pd_spec_mounting ' ?'
_refine_ls_goodness_of_fit_all 1.98
_refine_ls_matrix_type full
_refine_ls_number_parameters 12
_refine_ls_number_restraints 0
_refine_ls_R_Fsqd_factor 0.12214
_refine_ls_shift/su_max 0.06
_refine_ls_shift/su_mean 0.02
_reflns_d_resolution_high 1.355
_reflns_d_resolution_low 4.632
_reflns_limit_h_max 4
_reflns_limit_h_min 0
_reflns_limit_k_max 6
_reflns_limit_k_min 0
_reflns_limit_l_max 3
_reflns_limit_l_min -3
_reflns_number_total 102
_cod_data_source_file cm0616937si20061028_081518.cif
_cod_data_source_block LI2MN_22M_3_publ
_cod_depositor_comments
;
The following automatic conversions were performed:

'_geom_bond_publ_flag' value 'N' changed to 'n' according to
/home/saulius/struct/CIF-dictionaries/cif_core.dic dictionary named
'cif_core.dic' version 2.4.1 from 2010-06-29 (63
times).

'_geom_angle_publ_flag' value 'N' changed to 'n' according
to /home/saulius/struct/CIF-dictionaries/cif_core.dic dictionary
named 'cif_core.dic' version 2.4.1 from 2010-06-29 (110 times).

Automatic conversion script
Id: cif_fix_values 1715 2011-07-08 13:25:40Z adriana 
;
_cod_original_cell_volume 203.70(6)
_cod_original_sg_symbol_H-M 'C 2/m'
_cod_database_code 4001282
_gsas_exptl_extinct_corr_t_min 1.00000
_gsas_exptl_extinct_corr_t_max 1.00000

loop_
_symmetry_equiv_pos_site_id
_symmetry_equiv_pos_as_xyz
1 +x,+y,+z
2 -x,+y,-z
-1 -x,-y,-z
-2 +x,-y,+z
101 +x+1/2,+y+1/2,+z
102 -x+1/2,+y+1/2,-z
-101 -x+1/2,-y+1/2,-z
-102 +x+1/2,-y+1/2,+z

loop_
_atom_site_type_symbol
_atom_site_label
_atom_site_fract_x
_atom_site_fract_y
_atom_site_fract_z
_atom_site_occupancy
_atom_site_thermal_displace_type
_atom_site_U_iso_or_equiv
_atom_site_symmetry_multiplicity
Mn Mn1 0.0 0.17544 0.0 0.62825 Uiso 0.025 4
Li Li1 0.0 0.5 0.0 0.638 Uiso 0.025 2
O O1 0.11446 0.0 -0.19859 1.0 Uiso 0.025 4
O O2 0.15538 0.33593 -0.23031 1.0 Uiso 0.025 8
Mn Mn2 0.0 0.5 0.0 0.362 Uiso 0.025 2
Mn Mn3 0.0 0.75343 0.5 0.20361 Uiso 0.025 4

loop_
_atom_type_symbol
_atom_type_number_in_cell
_atom_type_scat_dispersion_real
_atom_type_scat_dispersion_imag
_atom_type_scat_Cromer_Mann_a1
_atom_type_scat_Cromer_Mann_a2
_atom_type_scat_Cromer_Mann_a3
_atom_type_scat_Cromer_Mann_a4
_atom_type_scat_Cromer_Mann_b1
_atom_type_scat_Cromer_Mann_b2
_atom_type_scat_Cromer_Mann_b3
_atom_type_scat_Cromer_Mann_b4
_atom_type_scat_Cromer_Mann_c
_atom_type_scat_source
Mn 4.051 0.000 0.000 11.2819 5.34090 7.35730 0.34320 3.01930 17.8674 2.24410 83.7543 1.08960 International_Tables_Vol_C
Li 1.276 0.000 0.000 1.12820 3.95460 0.75080 1.05240 0.61750 85.3905 0.46530 168.261 0.03770 International_Tables_Vol_C
O 12.0 0.000 0.000 3.04850 13.2771 2.28680 5.70110 1.54630 0.32390 0.86700 32.9089 0.25080 International_Tables_Vol_C

loop_
_diffrn_radiation_wavelength
_diffrn_radiation_wavelength_wt
_diffrn_radiation_type
_diffrn_radiation_wavelength_id
1.540600 1.000 CuK\a~1~ 1
1.544400 0.500 CuK\a~2~ 2

loop_
_geom_angle_atom_site_label_1
_geom_angle_atom_site_label_2
_geom_angle_atom_site_label_3
_geom_angle
_geom_angle_site_symmetry_1
_geom_angle_site_symmetry_3
_geom_angle_publ_flag
Li1 Mn1 O1 139.911(7) 1_555 1_555 n
Li1 Mn1 O1 139.911(7) 1_555 2_555 n
Li1 Mn1 O2 48.389(7) 1_555 1_555 n
Li1 Mn1 O2 48.389(7) 1_555 2_555 n
Li1 Mn1 O2 93.2657(11) 1_555 -101_555 n
Li1 Mn1 O2 93.2657(11) 1_555 -102_455 n
Li1 Mn1 Mn3 75.827(4) 1_555 -1_565 n
Li1 Mn1 Mn3 75.827(4) 1_555 -1_566 n
O1 Mn1 O1 80.178(15) 1_555 2_555 n
O1 Mn1 O2 91.560(15) 1_555 1_555 n
O1 Mn1 O2 171.4457(5) 1_555 2_555 n
O1 Mn1 O2 83.379(11) 1_555 -101_555 n
O1 Mn1 O2 91.613(11) 1_555 -102_455 n
O1 Mn1 Mn3 67.793(11) 1_555 -1_565 n
O1 Mn1 Mn3 138.816(5) 1_555 -1_566 n
O1 Mn1 O2 171.4457(5) 2_555 1_555 n
O1 Mn1 O2 91.560(15) 2_555 2_555 n
O1 Mn1 O2 91.613(11) 2_555 -101_555 n
O1 Mn1 O2 83.379(11) 2_555 -102_455 n
O1 Mn1 Mn3 138.816(5) 2_555 -1_565 n
O1 Mn1 Mn3 67.793(11) 2_555 -1_566 n
O2 Mn1 O2 96.777(15) 1_555 2_555 n
O2 Mn1 O2 85.187(13) 1_555 -101_555 n
O2 Mn1 O2 99.181(13) 1_555 -102_455 n
O2 Mn1 Mn3 36.678(6) 1_555 -1_565 n
O2 Mn1 Mn3 118.477(11) 1_555 -1_566 n
O2 Mn1 O2 99.181(13) 2_555 -101_555 n
O2 Mn1 O2 85.187(13) 2_555 -102_455 n
O2 Mn1 Mn3 118.477(11) 2_555 -1_565 n
O2 Mn1 Mn3 36.678(6) 2_555 -1_566 n
O2 Mn1 O2 173.4685(21) -101_555 -102_455 n
O2 Mn1 Mn3 108.946(16) -101_555 -1_565 n
O2 Mn1 Mn3 72.736(16) -101_555 -1_566 n
O2 Mn1 Mn3 72.736(16) -102_455 -1_565 n
O2 Mn1 Mn3 108.946(16) -102_455 -1_566 n
Mn3 Mn1 Mn3 151.654(7) -1_565 -1_566 n
Mn1 Li1 Mn1 180.0 1_555 -1_565 n
Mn1 Li1 O1 90.0 1_555 101_455 n
Mn1 Li1 O1 90.0 1_555 102_555 n
Mn1 Li1 O2 47.760(7) 1_555 1_555 n
Mn1 Li1 O2 47.760(7) 1_555 2_555 n
Mn1 Li1 O2 132.240(7) 1_555 -1_565 n
Mn1 Li1 O2 132.240(7) 1_555 -2_565 n
Mn1 Li1 O1 90.0 -1_565 101_455 n
Mn1 Li1 O1 90.0 -1_565 102_555 n
Mn1 Li1 O2 132.240(7) -1_565 1_555 n
Mn1 Li1 O2 132.240(7) -1_565 2_555 n
Mn1 Li1 O2 47.760(7) -1_565 -1_565 n
Mn1 Li1 O2 47.760(7) -1_565 -2_565 n
O1 Li1 O1 180.0 101_455 102_555 n
O1 Li1 O2 103.099(12) 101_455 1_555 n
O1 Li1 O2 76.901(12) 101_455 2_555 n
O1 Li1 O2 76.901(12) 101_455 -1_565 n
O1 Li1 O2 103.099(12) 101_455 -2_565 n
O1 Li1 O2 76.901(12) 102_555 1_555 n
O1 Li1 O2 103.099(12) 102_555 2_555 n
O1 Li1 O2 103.099(12) 102_555 -1_565 n
O1 Li1 O2 76.901(12) 102_555 -2_565 n
O2 Li1 O2 95.521(15) 1_555 2_555 n
O2 Li1 O2 179.9802 1_555 -1_565 n
O2 Li1 O2 84.479(15) 1_555 -2_565 n
O2 Li1 O2 84.479(15) 2_555 -1_565 n
O2 Li1 O2 179.9802 2_555 -2_565 n
O2 Li1 O2 95.521(15) -1_565 -2_565 n
Mn1 O1 Mn1 99.822(15) 1_555 -1_555 n
Mn1 O1 Li1 99.497(11) 1_555 101_545 n
Mn1 O1 Mn2 99.497(11) 1_555 101_545 n
Mn1 O1 Li1 99.497(11) -1_555 101_545 n
Mn1 O1 Mn2 99.497(11) -1_555 101_545 n
Li1 O1 Mn2 0.0 101_545 101_545 n
Mn1 O2 Mn1 94.813(13) 1_555 -101_445 n
Mn1 O2 Li1 83.851(15) 1_555 1_555 n
Mn1 O2 Mn2 83.851(15) 1_555 1_555 n
Mn1 O2 Mn3 87.134(14) 1_555 -1_565 n
Mn1 O2 Li1 99.139(13) -101_445 1_555 n
Mn1 O2 Mn2 99.139(13) -101_555 1_555 n
Mn1 O2 Mn3 131.267(11) -101_555 -1_565 n
Li1 O2 Mn2 0.0 1_555 1_555 n
Li1 O2 Mn3 129.379(12) 1_555 -1_565 n
Mn2 O2 Mn3 129.379(12) 1_555 -1_565 n
O1 Mn2 O1 180.0 101_455 102_555 n
O1 Mn2 O2 103.099(12) 101_455 1_555 n
O1 Mn2 O2 76.901(12) 101_455 2_555 n
O1 Mn2 O2 76.901(12) 101_455 -1_565 n
O1 Mn2 O2 103.099(12) 101_455 -2_565 n
O1 Mn2 O2 76.901(12) 102_555 1_555 n
O1 Mn2 O2 103.099(12) 102_555 2_555 n
O1 Mn2 O2 103.099(12) 102_555 -1_565 n
O1 Mn2 O2 76.901(12) 102_555 -2_565 n
O2 Mn2 O2 95.521(15) 1_555 2_555 n
O2 Mn2 O2 179.9802 1_555 -1_565 n
O2 Mn2 O2 84.479(15) 1_555 -2_565 n
O2 Mn2 O2 84.479(15) 2_555 -1_565 n
O2 Mn2 O2 179.9802 2_555 -2_565 n
O2 Mn2 O2 95.521(15) -1_565 -2_565 n
Mn1 Mn3 Mn1 151.654(7) -1_565 -1_566 n
Mn1 Mn3 O2 56.188(12) -1_565 -1_565 n
Mn1 Mn3 O2 143.933(8) -1_565 -2_566 n
Mn1 Mn3 Mn3 108.935(15) -1_565 -101_466 n
Mn1 Mn3 Mn3 71.764(15) -1_565 -101_566 n
Mn1 Mn3 O2 143.933(8) -1_566 -1_565 n
Mn1 Mn3 O2 56.188(12) -1_566 -2_566 n
Mn1 Mn3 Mn3 71.764(15) -1_566 -101_466 n
Mn1 Mn3 Mn3 108.935(15) -1_566 -101_566 n
O2 Mn3 O2 118.095(15) -1_565 -2_566 n
O2 Mn3 Mn3 75.912(14) -1_565 -101_466 n
O2 Mn3 Mn3 102.657(14) -1_565 -101_566 n
O2 Mn3 Mn3 102.657(14) -2_566 -101_466 n
O2 Mn3 Mn3 75.912(14) -2_566 -101_566 n
Mn3 Mn3 Mn3 177.2927(8) -101_466 -101_566 n

loop_
_geom_bond_atom_site_label_1
_geom_bond_atom_site_label_2
_geom_bond_distance
_geom_bond_site_symmetry_2
_geom_bond_publ_flag
Mn1 Mn1 2.8397(5) -101_345 n
Mn1 Mn1 2.8397(5) -101_445 n
Mn1 Li1 2.8258(6) 1_555 n
Mn1 Li1 2.9516(5) 101_445 n
Mn1 Li1 2.9516(5) 101_545 n
Mn1 O1 1.99662(27) 1_555 n
Mn1 O1 1.99662(27) 2_555 n
Mn1 O2 2.10412(27) 1_555 n
Mn1 O2 2.10412(27) 2_555 n
Mn1 O2 1.7386(4) -101_445 n
Mn1 O2 1.7386(4) -102_345 n
Mn1 Mn2 2.8258(6) 1_555 n
Mn1 Mn2 2.9516(5) 101_445 n
Mn1 Mn2 2.9516(5) 101_545 n
Mn1 Mn3 2.5293(4) -1_565 n
Mn1 Mn3 2.5293(4) -1_566 n
Mn1 Mn3 2.9632(7) 101_444 n
Mn1 Mn3 2.9632(7) 101_545 n
Li1 Mn1 2.8258(6) 1_555 n
Li1 Mn1 2.8258(6) -1_565 n
Li1 Mn1 2.9516(5) 101_455 n
Li1 Mn1 2.9516(5) 101_555 n
Li1 Mn1 2.9516(5) -101_345 n
Li1 Mn1 2.9516(5) -101_445 n
Li1 O1 1.8692(5) 101_455 n
Li1 O1 1.8692(5) 102_555 n
Li1 O2 2.12495(28) 1_555 n
Li1 O2 2.12495(28) 2_555 n
Li1 O2 2.12495(28) -1_565 n
Li1 O2 2.12495(28) -2_565 n
O1 Mn1 1.99662(27) 1_555 n
O1 Mn1 1.99662(27) -1_555 n
O1 Li1 1.8692(5) 101_545 n
O1 Mn2 1.8692(5) 101_545 n
O1 Mn3 2.5625(4) 1_544 n
O1 Mn3 2.5625(4) -1_565 n
O2 Mn1 2.10412(27) 1_555 n
O2 Mn1 1.7386(4) -101_445 n
O2 Li1 2.12495(28) 1_555 n
O2 Mn2 2.12495(28) 1_555 n
O2 Mn3 1.51266(26) -1_565 n
Mn2 Mn1 2.8258(6) 1_555 n
Mn2 Mn1 2.8258(6) -1_565 n
Mn2 Mn1 2.9516(5) 101_455 n
Mn2 Mn1 2.9516(5) 101_555 n
Mn2 Mn1 2.9516(5) -101_345 n
Mn2 Mn1 2.9516(5) -101_445 n
Mn2 O1 1.8692(5) 101_455 n
Mn2 O1 1.8692(5) 102_555 n
Mn2 O2 2.12495(28) 1_555 n
Mn2 O2 2.12495(28) 2_555 n
Mn2 O2 2.12495(28) -1_565 n
Mn2 O2 2.12495(28) -2_565 n
Mn3 Mn1 2.5293(4) -1_565 n
Mn3 Mn1 2.5293(4) -1_566 n
Mn3 Mn1 2.9632(7) 101_455 n
Mn3 Mn1 2.9632(7) 101_556 n
Mn3 O1 2.5625(4) 1_566 n
Mn3 O1 2.5625(4) 2_565 n
Mn3 O2 1.51266(26) -1_565 n
Mn3 O2 1.51266(26) -2_566 n
Mn3 Mn3 2.5263(6) -101_356 n
Mn3 Mn3 2.5263(6) -101_456 n
